data_7003213
loop_
_publ_author_name
'Pichon, C\'eline'
'Dolbecq, Anne'
'Mialane, Pierre'
'Marrot, J\'er\^ome'
'Rivi\`ere, Eric'
'S\'echeresse, Francis'

_publ_section_title
;
 Square versus tetrahedral iron clusters with polyoxometalate ligands
;
_journal_issue 1
_journal_name_full 'Dalton Transactions'
_journal_page_first 71
_journal_paper_doi 10.1039/b714377j
_journal_year 2008
_chemical_formula_sum 'C22 H198 Fe13 N22 O202 P8 W36'
_chemical_formula_weight 11596.43
_chemical_name_systematic
;
?
;
_space_group_IT_number 217
_symmetry_cell_setting cubic
_symmetry_space_group_name_Hall 'I -4 2 3'
_symmetry_space_group_name_H-M 'I -4 3 m'
_atom_sites_solution_hydrogens none
_atom_sites_solution_primary direct
_atom_sites_solution_secondary difmap
_audit_creation_method SHELXL-97
_cell_angle_alpha 90.00
_cell_angle_beta 90.00
_cell_angle_gamma 90.00
_cell_formula_units_Z 2
_cell_length_a 21.1011(4)
_cell_length_b 21.1011(4)
_cell_length_c 21.1011(4)
_cell_measurement_reflns_used 5520
_cell_measurement_temperature 293(2)
_cell_measurement_theta_max 25.97
_cell_measurement_theta_min 2.36
_cell_volume 9395.4(3)
_computing_cell_refinement 'Bruker SMART'
_computing_data_collection 'Bruker SMART'
_computing_data_reduction 'Bruker SAINT'
_computing_molecular_graphics 'Bruker SHELXTL'
_computing_publication_material 'Bruker SHELXTL'
_computing_structure_refinement 'SHELXL-97 (Sheldrick, 1997)'
_computing_structure_solution 'SHELXS-97 (Sheldrick, 1990)'
_diffrn_ambient_temperature 293(2)
_diffrn_measured_fraction_theta_full 0.999
_diffrn_measured_fraction_theta_max 0.999
_diffrn_measurement_device_type 'CCD area detector'
_diffrn_measurement_method 'phi and omega scans'
_diffrn_radiation_monochromator graphite
_diffrn_radiation_source 'fine-focus sealed tube'
_diffrn_radiation_type MoK\a
_diffrn_radiation_wavelength 0.71073
_diffrn_reflns_av_R_equivalents 0.1095
_diffrn_reflns_av_sigmaI/netI 0.0476
_diffrn_reflns_limit_h_max 16
_diffrn_reflns_limit_h_min -16
_diffrn_reflns_limit_k_max 21
_diffrn_reflns_limit_k_min 0
_diffrn_reflns_limit_l_max 29
_diffrn_reflns_limit_l_min 1
_diffrn_reflns_number 36795
_diffrn_reflns_theta_full 30.31
_diffrn_reflns_theta_max 30.31
_diffrn_reflns_theta_min 1.36
_exptl_absorpt_coefficient_mu 23.110
_exptl_absorpt_correction_T_max 0.3912
_exptl_absorpt_correction_T_min 0.0906
_exptl_absorpt_correction_type multi-scan
_exptl_absorpt_process_details 'SADABS (Sheldrick, 1996)'
_exptl_crystal_colour red
_exptl_crystal_density_diffrn 4.099
_exptl_crystal_density_method 'not measured'
_exptl_crystal_description parallelepiped
_exptl_crystal_F_000 10444
_exptl_crystal_size_max 0.20
_exptl_crystal_size_mid 0.12
_exptl_crystal_size_min 0.05
_platon_squeeze_details
;
;
_refine_diff_density_max 1.710
_refine_diff_density_min -1.285
_refine_diff_density_rms 0.286
_refine_ls_abs_structure_details 'Flack H D (1983), Acta Cryst. A39, 876-881'
_refine_ls_abs_structure_Flack -0.02(3)
_refine_ls_extinction_method none
_refine_ls_goodness_of_fit_ref 1.077
_refine_ls_hydrogen_treatment none
_refine_ls_matrix_type full
_refine_ls_number_parameters 122
_refine_ls_number_reflns 2598
_refine_ls_number_restraints 0
_refine_ls_restrained_S_all 1.077
_refine_ls_R_factor_all 0.0713
_refine_ls_R_factor_gt 0.0466
_refine_ls_shift/su_max 0.001
_refine_ls_shift/su_mean 0.000
_refine_ls_structure_factor_coef Fsqd
_refine_ls_weighting_details 'calc w=1/[\s^2^(Fo^2^)+(0.0434P)^2^+305.4734P] where P=(Fo^2^+2Fc^2^)/3'
_refine_ls_weighting_scheme calc
_refine_ls_wR_factor_gt 0.0963
_refine_ls_wR_factor_ref 0.1046
_reflns_number_gt 2062
_reflns_number_total 2598
_reflns_threshold_expression >2sigma(I)
_cod_data_source_file b714377j.txt
_cod_data_source_block 1
_cod_depositor_comments
;
The following automatic conversions were performed:
'_symmetry_cell_setting' value 'Cubic' changed to 'cubic' according to
'/home/saulius/struct/CIF-dictionaries/cif_core.dic' dictionary named
'cif_core.dic' version 2.4.1 from 2010-06-29.

Automatic conversion script
Id: cif_fix_enum 1527 2010-12-29 10:47:43Z saulius 
;
_cod_original_sg_symbol_H-M I-43m
_cod_database_code 7003213

loop_
_symmetry_equiv_pos_as_xyz
'x, y, z'
'-x, -y, z'
'-x, y, -z'
'x, -y, -z'
'z, x, y'
'z, -x, -y'
'-z, -x, y'
'-z, x, -y'
'y, z, x'
'-y, z, -x'
'y, -z, -x'
'-y, -z, x'
'y, x, z'
'-y, -x, z'
'y, -x, -z'
'-y, x, -z'
'x, z, y'
'-x, z, -y'
'-x, -z, y'
'x, -z, -y'
'z, y, x'
'z, -y, -x'
'-z, y, -x'
'-z, -y, x'
'x+1/2, y+1/2, z+1/2'
'-x+1/2, -y+1/2, z+1/2'
'-x+1/2, y+1/2, -z+1/2'
'x+1/2, -y+1/2, -z+1/2'
'z+1/2, x+1/2, y+1/2'
'z+1/2, -x+1/2, -y+1/2'
'-z+1/2, -x+1/2, y+1/2'
'-z+1/2, x+1/2, -y+1/2'
'y+1/2, z+1/2, x+1/2'
'-y+1/2, z+1/2, -x+1/2'
'y+1/2, -z+1/2, -x+1/2'
'-y+1/2, -z+1/2, x+1/2'
'y+1/2, x+1/2, z+1/2'
'-y+1/2, -x+1/2, z+1/2'
'y+1/2, -x+1/2, -z+1/2'
'-y+1/2, x+1/2, -z+1/2'
'x+1/2, z+1/2, y+1/2'
'-x+1/2, z+1/2, -y+1/2'
'-x+1/2, -z+1/2, y+1/2'
'x+1/2, -z+1/2, -y+1/2'
'z+1/2, y+1/2, x+1/2'
'z+1/2, -y+1/2, -x+1/2'
'-z+1/2, y+1/2, -x+1/2'
'-z+1/2, -y+1/2, x+1/2'

loop_
_atom_site_label
_atom_site_type_symbol
_atom_site_fract_x
_atom_site_fract_y
_atom_site_fract_z
_atom_site_U_iso_or_equiv
_atom_site_adp_type
_atom_site_occupancy
_atom_site_symmetry_multiplicity
_atom_site_calc_flag
_atom_site_refinement_flags
_atom_site_disorder_assembly
_atom_site_disorder_group
W1 W 0.77471(3) 0.64996(4) 0.77471(3) 0.02786(19) Uani 1 2 d S . .
W2 W 0.80965(3) 0.42852(3) 0.68659(3) 0.02708(14) Uani 1 1 d . . .
Fe1 Fe 0.64714(9) 0.46448(12) 0.64714(9) 0.0182(5) Uani 1 2 d S . .
Fe2 Fe 0.5474(5) 0.5474(5) 0.4526(5) 0.023(4) Uani 0.25 6 d SP . .
P1 P 0.8128(2) 0.8128(2) 0.8128(2) 0.0160(12) Uani 1 6 d S . .
O1 O 0.8268(4) 0.8268(4) 0.7420(6) 0.023(3) Uani 1 2 d S . .
O2 O 0.8546(7) 0.8546(7) 0.8546(7) 0.026(5) Uani 1 6 d S . .
O3 O 0.8604(5) 0.4906(5) 0.6928(6) 0.038(3) Uani 1 1 d . . .
O4 O 0.7466(6) 0.5824(7) 0.7466(6) 0.038(4) Uani 1 2 d S . .
O5 O 0.7862(7) 0.6984(4) 0.6984(4) 0.032(3) Uani 1 2 d S . .
O6 O 0.7399(4) 0.4595(5) 0.6484(4) 0.025(2) Uani 1 1 d . . .
O7 O 0.7742(5) 0.6350(5) 0.8624(5) 0.032(2) Uani 1 1 d . . .
O8 O 0.6369(4) 0.5543(6) 0.6369(4) 0.023(3) Uani 1 2 d S . .
O9 O 0.8397(7) 0.3925(4) 0.6075(4) 0.029(3) Uani 1 2 d S . .
O10 O 0.7672(4) 0.4276(7) 0.7672(4) 0.031(3) Uani 1 2 d S . .
O11 O 0.5522(5) 0.5522(5) 0.5522(5) 0.020(5) Uani 1 6 d S . .
O12 O 0.5540(4) 0.4460(4) 0.6462(7) 0.022(3) Uani 1 2 d S . .
P2 P 0.5942(2) 0.5942(2) 0.5942(2) 0.0204(16) Uani 1 6 d S . .
OW1 O 0.5000 0.5000 0.7597(10) 0.039(5) Uani 1 4 d S . .
OW2 O 0.5946(6) 0.5946(6) 0.7667(9) 0.050(5) Uani 1 2 d S . .
OW3 O 0.8869(12) 0.6306(11) 0.6306(11) 0.101(9) Uani 1 2 d S . .

loop_
_atom_site_aniso_label
_atom_site_aniso_U_11
_atom_site_aniso_U_22
_atom_site_aniso_U_33
_atom_site_aniso_U_23
_atom_site_aniso_U_13
_atom_site_aniso_U_12
W1 0.0307(3) 0.0221(4) 0.0307(3) -0.0060(2) -0.0032(3) -0.0060(2)
W2 0.0223(3) 0.0265(3) 0.0325(3) 0.0022(2) -0.0057(2) -0.0003(2)
Fe1 0.0182(8) 0.0182(13) 0.0182(8) 0.0008(7) -0.0040(10) 0.0008(7)
Fe2 0.023(4) 0.023(4) 0.023(4) 0.000(4) 0.000(4) 0.000(4)
P1 0.0160(12) 0.0160(12) 0.0160(12) -0.0023(16) -0.0023(16) -0.0023(16)
O1 0.022(4) 0.022(4) 0.025(6) -0.003(3) -0.003(3) -0.008(5)
O2 0.026(5) 0.026(5) 0.026(5) 0.011(6) 0.011(6) 0.011(6)
O3 0.028(6) 0.043(6) 0.042(6) 0.007(5) -0.012(5) -0.011(5)
O4 0.046(6) 0.021(8) 0.046(6) -0.004(5) -0.003(7) -0.004(5)
O5 0.042(8) 0.027(4) 0.027(4) -0.013(6) -0.010(4) -0.010(4)
O6 0.019(5) 0.033(5) 0.025(5) 0.004(4) -0.002(4) 0.001(4)
O7 0.023(5) 0.029(5) 0.045(6) 0.005(5) 0.002(4) 0.001(4)
O8 0.027(4) 0.016(6) 0.027(4) -0.001(3) -0.010(5) -0.001(3)
O9 0.031(8) 0.028(5) 0.028(5) 0.007(6) -0.002(4) 0.002(4)
O10 0.030(5) 0.032(8) 0.030(5) 0.000(4) -0.011(6) 0.000(4)
O11 0.020(5) 0.020(5) 0.020(5) -0.006(5) -0.006(5) -0.006(5)
O12 0.019(4) 0.019(4) 0.027(7) -0.003(4) 0.003(4) -0.001(5)
P2 0.0204(16) 0.0204(16) 0.0204(16) 0.0025(18) 0.0025(18) 0.0025(18)
OW1 0.047(9) 0.047(9) 0.023(11) 0.000 0.000 -0.013(11)
OW2 0.046(6) 0.046(6) 0.059(12) -0.026(6) -0.026(6) 0.004(8)
OW3 0.072(18) 0.116(15) 0.116(15) 0.010(18) -0.017(11) -0.017(11)

loop_
_atom_type_symbol
_atom_type_description
_atom_type_scat_dispersion_real
_atom_type_scat_dispersion_imag
_atom_type_scat_source
O O 0.0106 0.0060 'International Tables Vol C Tables 4.2.6.8 and 6.1.1.4'
Fe Fe 0.3463 0.8444 'International Tables Vol C Tables 4.2.6.8 and 6.1.1.4'
W W -0.8490 6.8722 'International Tables Vol C Tables 4.2.6.8 and 6.1.1.4'
P P 0.1023 0.0942 'International Tables Vol C Tables 4.2.6.8 and 6.1.1.4'
N N 0.0061 0.0033 'International Tables Vol C Tables 4.2.6.8 and 6.1.1.4'
C C 0.0033 0.0016 'International Tables Vol C Tables 4.2.6.8 and 6.1.1.4'
H H 0.0000 0.0000 'International Tables Vol C Tables 4.2.6.8 and 6.1.1.4'

loop_
_geom_angle_atom_site_label_1
_geom_angle_atom_site_label_2
_geom_angle_atom_site_label_3
_geom_angle
_geom_angle_site_symmetry_1
_geom_angle_site_symmetry_3
_geom_angle_publ_flag
O4 W1 O7 101.9(5) . . ?
O4 W1 O7 101.9(5) . 21 ?
O7 W1 O7 89.1(6) . 21 ?
O4 W1 O5 101.7(5) . 9 ?
O7 W1 O5 87.7(6) . 9 ?
O7 W1 O5 156.3(5) 21 9 ?
O4 W1 O5 101.7(5) . . ?
O7 W1 O5 156.3(5) . . ?
O7 W1 O5 87.7(6) 21 . ?
O5 W1 O5 85.9(9) 9 . ?
O4 W1 O1 171.9(6) . 9 ?
O7 W1 O1 72.5(4) . 9 ?
O7 W1 O1 72.5(4) 21 9 ?
O5 W1 O1 84.2(4) 9 9 ?
O5 W1 O1 84.2(4) . 9 ?
O3 W2 O6 105.7(5) . . ?
O3 W2 O10 103.5(6) . . ?
O6 W2 O10 91.1(5) . . ?
O3 W2 O9 99.3(6) . . ?
O6 W2 O9 91.4(5) . . ?
O10 W2 O9 155.4(6) . . ?
O3 W2 O7 98.0(5) . 34_646 ?
O6 W2 O7 156.4(5) . 34_646 ?
O10 W2 O7 84.2(5) . 34_646 ?
O9 W2 O7 83.8(5) . 34_646 ?
O3 W2 O1 167.5(5) . 32_646 ?
O6 W2 O1 84.3(4) . 32_646 ?
O10 W2 O1 83.4(5) . 32_646 ?
O9 W2 O1 72.5(4) . 32_646 ?
O7 W2 O1 72.1(4) 34_646 32_646 ?
O8 Fe1 O6 99.6(4) . 21 ?
O8 Fe1 O6 99.6(4) . . ?
O6 Fe1 O6 88.3(6) 21 . ?
O8 Fe1 O12 94.7(4) . . ?
O6 Fe1 O12 90.7(5) 21 . ?
O6 Fe1 O12 165.6(4) . . ?
O8 Fe1 O12 94.7(4) . 6_566 ?
O6 Fe1 O12 165.6(4) 21 6_566 ?
O6 Fe1 O12 90.7(5) . 6_566 ?
O12 Fe1 O12 86.8(8) . 6_566 ?
O8 Fe1 O2 169.6(7) . 27_646 ?
O6 Fe1 O2 87.8(5) 21 27_646 ?
O6 Fe1 O2 87.8(5) . 27_646 ?
O12 Fe1 O2 77.8(5) . 27_646 ?
O12 Fe1 O2 77.8(5) 6_566 27_646 ?
O12 Fe2 O12 82.0(8) 10_656 5 ?
O12 Fe2 O12 82.0(8) 10_656 4_566 ?
O12 Fe2 O12 82.0(8) 5 4_566 ?
O12 Fe2 O11 90.9(4) 10_656 . ?
O12 Fe2 O11 90.9(4) 5 . ?
O12 Fe2 O11 170.7(10) 4_566 . ?
O12 Fe2 O11 90.9(4) 10_656 3_656 ?
O12 Fe2 O11 170.7(10) 5 3_656 ?
O12 Fe2 O11 90.9(4) 4_566 3_656 ?
O11 Fe2 O11 95.4(8) . 3_656 ?
O12 Fe2 O11 170.6(10) 10_656 4_566 ?
O12 Fe2 O11 90.9(4) 5 4_566 ?
O12 Fe2 O11 90.9(4) 4_566 4_566 ?
O11 Fe2 O11 95.4(8) . 4_566 ?
O11 Fe2 O11 95.4(8) 3_656 4_566 ?
O12 Fe2 Fe2 95.5(5) 10_656 3_656 ?
O12 Fe2 Fe2 138.7(3) 5 3_656 ?
O12 Fe2 Fe2 138.7(3) 4_566 3_656 ?
O11 Fe2 Fe2 47.8(5) . 3_656 ?
O11 Fe2 Fe2 47.8(5) 3_656 3_656 ?
O11 Fe2 Fe2 93.9(6) 4_566 3_656 ?
O12 Fe2 Fe2 138.7(3) 10_656 4_566 ?
O12 Fe2 Fe2 95.5(5) 5 4_566 ?
O12 Fe2 Fe2 138.7(3) 4_566 4_566 ?
O11 Fe2 Fe2 47.8(5) . 4_566 ?
O11 Fe2 Fe2 93.9(6) 3_656 4_566 ?
O11 Fe2 Fe2 47.8(5) 4_566 4_566 ?
Fe2 Fe2 Fe2 60.0 3_656 4_566 ?
O12 Fe2 Fe2 138.7(3) 10_656 2_665 ?
O12 Fe2 Fe2 138.7(3) 5 2_665 ?
O12 Fe2 Fe2 95.5(5) 4_566 2_665 ?
O11 Fe2 Fe2 93.9(6) . 2_665 ?
O11 Fe2 Fe2 47.8(5) 3_656 2_665 ?
O11 Fe2 Fe2 47.8(5) 4_566 2_665 ?
Fe2 Fe2 Fe2 59.999(1) 3_656 2_665 ?
Fe2 Fe2 Fe2 60.0 4_566 2_665 ?
O2 P1 O1 109.6(5) . . ?
O2 P1 O1 109.6(5) . 5 ?
O1 P1 O1 109.3(5) . 5 ?
O2 P1 O1 109.6(5) . 9 ?
O1 P1 O1 109.3(5) . 9 ?
O1 P1 O1 109.3(5) 5 9 ?
P1 O1 W2 125.4(4) . 47_656 ?
P1 O1 W2 125.4(4) . 35_566 ?
W2 O1 W2 90.2(4) 47_656 35_566 ?
P1 O1 W1 125.7(7) . 5 ?
W2 O1 W1 89.3(4) 47_656 5 ?
W2 O1 W1 89.3(4) 35_566 5 ?
P1 O2 Fe1 124.0(5) . 27_656 ?
P1 O2 Fe1 124.0(5) . 31_665 ?
Fe1 O2 Fe1 91.8(8) 27_656 31_665 ?
P1 O2 Fe1 124.0(5) . 35_566 ?
Fe1 O2 Fe1 91.8(8) 27_656 35_566 ?
Fe1 O2 Fe1 91.8(8) 31_665 35_566 ?
W1 O5 W1 151.1(8) 5 . ?
W2 O6 Fe1 147.3(6) . . ?
W1 O7 W2 126.0(5) . 31_665 ?
P2 O8 Fe1 132.6(9) . . ?
W2 O9 W2 124.5(7) . 20_566 ?
W2 O10 W2 145.5(8) . 21 ?
P2 O11 Fe2 129.2(6) . 3_656 ?
P2 O11 Fe2 129.2(6) . . ?
Fe2 O11 Fe2 84.4(9) 3_656 . ?
P2 O11 Fe2 129.2(6) . 4_566 ?
Fe2 O11 Fe2 84.4(9) 3_656 4_566 ?
Fe2 O11 Fe2 84.4(9) . 4_566 ?
Fe1 O12 Fe1 112.5(6) . 12_665 ?
Fe1 O12 Fe2 93.6(5) . 4_566 ?
Fe1 O12 Fe2 93.6(5) 12_665 4_566 ?
O8 P2 O8 107.5(6) 9 5 ?
O8 P2 O8 107.5(6) 9 . ?
O8 P2 O8 107.5(6) 5 . ?
O8 P2 O11 111.3(6) 9 . ?
O8 P2 O11 111.3(6) 5 . ?
O8 P2 O11 111.3(6) . . ?

loop_
_geom_bond_atom_site_label_1
_geom_bond_atom_site_label_2
_geom_bond_distance
_geom_bond_site_symmetry_2
_geom_bond_publ_flag
W1 O4 1.654(15) . ?
W1 O7 1.877(11) . ?
W1 O7 1.877(11) 21 ?
W1 O5 1.922(4) 9 ?
W1 O5 1.922(4) . ?
W1 O1 2.488(12) 9 ?
W2 O3 1.696(10) . ?
W2 O6 1.801(9) . ?
W2 O10 1.923(4) . ?
W2 O9 1.941(7) . ?
W2 O7 1.999(11) 34_646 ?
W2 O1 2.424(9) 32_646 ?
Fe1 O8 1.919(13) . ?
Fe1 O6 1.960(9) 21 ?
Fe1 O6 1.960(9) . ?
Fe1 O12 2.003(7) . ?
Fe1 O12 2.003(7) 6_566 ?
Fe1 O2 2.319(15) 27_646 ?
Fe2 O12 2.10(2) 10_656 ?
Fe2 O12 2.10(2) 5 ?
Fe2 O12 2.096(19) 4_566 ?
Fe2 O11 2.105(16) . ?
Fe2 O11 2.105(16) 3_656 ?
Fe2 O11 2.105(16) 4_566 ?
Fe2 Fe2 2.83(3) 3_656 ?
Fe2 Fe2 2.83(3) 4_566 ?
Fe2 Fe2 2.83(3) 2_665 ?
P1 O2 1.53(3) . ?
P1 O1 1.551(13) . ?
P1 O1 1.551(13) 5 ?
P1 O1 1.551(13) 9 ?
O1 W2 2.424(9) 47_656 ?
O1 W2 2.424(9) 35_566 ?
O1 W1 2.488(12) 5 ?
O2 Fe1 2.319(15) 27_656 ?
O2 Fe1 2.319(15) 31_665 ?
O2 Fe1 2.319(15) 35_566 ?
O5 W1 1.922(4) 5 ?
O7 W2 1.999(11) 31_665 ?
O8 P2 1.528(13) . ?
O9 W2 1.941(7) 20_566 ?
O10 W2 1.923(4) 21 ?
O11 P2 1.53(2) . ?
O11 Fe2 2.105(16) 3_656 ?
O11 Fe2 2.105(16) 4_566 ?
O12 Fe1 2.003(7) 12_665 ?
O12 Fe2 2.096(19) 4_566 ?
P2 O8 1.528(13) 9 ?
P2 O8 1.528(13) 5 ?

loop_
_platon_squeeze_void_nr
_platon_squeeze_void_average_x
_platon_squeeze_void_average_y
_platon_squeeze_void_average_z
_platon_squeeze_void_volume
_platon_squeeze_void_count_electrons
1 -0.113 -0.070 0.492 1920.7 678.8
